data_7018661
loop_
_publ_author_name
'Clegg, Jack K.'
'Harrowfield, Jack'
'Kim, Yang'
'Lee, Young Hoon'
'Lehn, Jean-Marie'
'Lim, Woo Taik'
'Thu\'ery, Pierre'

_publ_section_title
;
 Chelation-controlled molecular morphology: aminal to imine
 rearrangements.
;
_journal_issue 15
_journal_name_full 'Dalton transactions (Cambridge, England : 2003)'
_journal_page_first 4335
_journal_page_last 4357
_journal_paper_doi 10.1039/c2dt12250b
_journal_volume 41
_journal_year 2012
_chemical_formula_moiety 'C23 H24 Co N6 O1, 3(Cl O4), (C H4 O)'
_chemical_formula_sum 'C24 H28 Cl3 Co N6 O14'
_chemical_formula_weight 789.80
_chemical_name_systematic
;
?
;
_space_group_IT_number 148
_symmetry_cell_setting trigonal
_symmetry_Int_Tables_number 148
_symmetry_space_group_name_Hall '-R 3'
_symmetry_space_group_name_H-M 'R -3 :H'
_atom_sites_solution_hydrogens geom
_atom_sites_solution_primary direct
_atom_sites_solution_secondary difmap
_audit_creation_method SHELXL-97
_cell_angle_alpha 90.00
_cell_angle_beta 90.00
_cell_angle_gamma 120.00
_cell_formula_units_Z 18
_cell_length_a 31.919(4)
_cell_length_b 31.919
_cell_length_c 18.413(2)
_cell_measurement_reflns_used 8293
_cell_measurement_temperature 150(2)
_cell_measurement_theta_max 23.8
_cell_measurement_theta_min 2.75
_cell_volume 16246(3)
_computing_cell_refinement 'SAINT (Bruker-Nonius, 2003)'
_computing_data_collection 'APEX (Bruker-Nonius, 2003)'
_computing_data_reduction 'SAINT (Bruker-Nonius, 2003), XPREP (Bruker-Nonius, 2003)'
_computing_molecular_graphics
;ORTEP-3 (Farrugia, 1997)
WINGX-32 (Farrugia, 1999)
;
_computing_publication_material 'enCIFer 1.1 (CCDC, 2005)'
_computing_structure_refinement 'SHELXL-97 (Sheldrick, 1997)'
_computing_structure_solution 'SIR97 (Altomare, et. al. 1999)'
_diffrn_ambient_temperature 150(2)
_diffrn_measured_fraction_theta_full 0.999
_diffrn_measured_fraction_theta_max 0.998
_diffrn_measurement_device_type APEXII-FR591
_diffrn_measurement_method \w+\f
_diffrn_radiation_monochromator graphite
_diffrn_radiation_source 'rotating anode'
_diffrn_radiation_type MoK\a
_diffrn_radiation_wavelength 0.71073
_diffrn_reflns_av_R_equivalents 0.0494
_diffrn_reflns_av_sigmaI/netI 0.0241
_diffrn_reflns_limit_h_max 42
_diffrn_reflns_limit_h_min -42
_diffrn_reflns_limit_k_max 42
_diffrn_reflns_limit_k_min -42
_diffrn_reflns_limit_l_max 24
_diffrn_reflns_limit_l_min -24
_diffrn_reflns_number 196821
_diffrn_reflns_theta_full 25.00
_diffrn_reflns_theta_max 28.56
_diffrn_reflns_theta_min 1.28
_exptl_absorpt_coefficient_mu 0.766
_exptl_absorpt_correction_T_max 1.00000
_exptl_absorpt_correction_T_min 0.831299
_exptl_absorpt_correction_type multi-scan
_exptl_absorpt_process_details 'SADABS (Sheldrick, 2007)'
_exptl_crystal_colour red
_exptl_crystal_density_diffrn 1.453
_exptl_crystal_density_method 'not measured'
_exptl_crystal_description mulit-face
_exptl_crystal_F_000 7272
_exptl_crystal_size_max 0.30
_exptl_crystal_size_mid 0.25
_exptl_crystal_size_min 0.10
_platon_squeeze_details
;
;
_refine_diff_density_max 0.989
_refine_diff_density_min -0.682
_refine_diff_density_rms 0.128
_refine_ls_extinction_method none
_refine_ls_goodness_of_fit_ref 1.200
_refine_ls_hydrogen_treatment constr
_refine_ls_matrix_type full
_refine_ls_number_parameters 421
_refine_ls_number_reflns 9206
_refine_ls_number_restraints 31
_refine_ls_restrained_S_all 1.200
_refine_ls_R_factor_all 0.1240
_refine_ls_R_factor_gt 0.0958
_refine_ls_shift/su_max 0.001
_refine_ls_shift/su_mean 0.000
_refine_ls_structure_factor_coef Fsqd
_refine_ls_weighting_details 'calc w=1/[\s^2^(Fo^2^)+(0.2000P)^2^+0.0000P] where P=(Fo^2^+2Fc^2^)/3'
_refine_ls_weighting_scheme calc
_refine_ls_wR_factor_gt 0.2972
_refine_ls_wR_factor_ref 0.3204
_reflns_number_gt 6117
_reflns_number_total 9206
_reflns_threshold_expression >2sigma(I)
_cod_data_source_file c2dt12250b.txt
_cod_data_source_block 1_0
_cod_depositor_comments
;
The following automatic conversions were performed:
data name '_symmetry_inl_tables_number' replaced with
'_symmetry_Int_Tables_number' as specified in the replacement file
'/home/antanas/src/cod-tools/trunk/data/replacement-values/replacement_tags.lst'.

Automatic conversion script
Id: cif_correct_tags 4998 2017-03-02 13:24:31Z antanas 
;
_cod_original_sg_symbol_H-M R-3
_cod_database_code 7018661

loop_
_symmetry_equiv_pos_as_xyz
'x, y, z'
'-y, x-y, z'
'-x+y, -x, z'
'x+2/3, y+1/3, z+1/3'
'-y+2/3, x-y+1/3, z+1/3'
'-x+y+2/3, -x+1/3, z+1/3'
'x+1/3, y+2/3, z+2/3'
'-y+1/3, x-y+2/3, z+2/3'
'-x+y+1/3, -x+2/3, z+2/3'
'-x, -y, -z'
'y, -x+y, -z'
'x-y, x, -z'
'-x+2/3, -y+1/3, -z+1/3'
'y+2/3, -x+y+1/3, -z+1/3'
'x-y+2/3, x+1/3, -z+1/3'
'-x+1/3, -y+2/3, -z+2/3'
'y+1/3, -x+y+2/3, -z+2/3'
'x-y+1/3, x+2/3, -z+2/3'

loop_
_atom_site_label
_atom_site_type_symbol
_atom_site_fract_x
_atom_site_fract_y
_atom_site_fract_z
_atom_site_U_iso_or_equiv
_atom_site_adp_type
_atom_site_occupancy
_atom_site_symmetry_multiplicity
_atom_site_calc_flag
_atom_site_refinement_flags
_atom_site_disorder_assembly
_atom_site_disorder_group
C1 C 0.5767(6) 0.1690(6) 0.3990(7) 0.074(2) Uani 0.50 1 d P A 1
H1A H 0.5611 0.1875 0.4150 0.089 Uiso 0.50 1 calc PR A 1
H1B H 0.5886 0.1595 0.4420 0.089 Uiso 0.50 1 calc PR A 1
C1A C 0.5803(6) 0.1650(6) 0.3670(7) 0.074(2) Uani 0.25 1 d P A 2
H1A1 H 0.6021 0.1772 0.3244 0.089 Uiso 0.25 1 calc PR A 2
H1A2 H 0.5979 0.1605 0.4077 0.089 Uiso 0.25 1 calc PR A 2
C1B C 0.5803(6) 0.1650(6) 0.3670(7) 0.074(2) Uani 0.25 1 d P A 3
H1B1 H 0.5954 0.1604 0.4109 0.089 Uiso 0.25 1 calc PR A 3
H1B2 H 0.5701 0.1889 0.3791 0.089 Uiso 0.25 1 calc PR A 3
C2 C 0.53892(17) 0.1209(2) 0.3500(4) 0.0935(19) Uani 1 1 d . . .
C3 C 0.50940(19) 0.1333(2) 0.2951(4) 0.096(2) Uani 1 1 d . A .
H3A H 0.4861 0.1397 0.3213 0.115 Uiso 1 1 calc R . .
H3B H 0.5314 0.1624 0.2665 0.115 Uiso 1 1 calc R . .
C4 C 0.48624(19) 0.0953(3) 0.1796(4) 0.097(2) Uani 1 1 d . A .
H4 H 0.4991 0.1262 0.1574 0.116 Uiso 1 1 calc R . .
C5 C 0.46900(19) 0.0503(3) 0.1385(3) 0.093(2) Uani 1 1 d . A .
C6 C 0.4664(3) 0.0444(5) 0.0617(4) 0.145(4) Uani 1 1 d . . .
H6 H 0.4745 0.0714 0.0313 0.174 Uiso 1 1 calc R . .
C7 C 0.4520(3) -0.0013(5) 0.0302(4) 0.132(4) Uani 1 1 d . . .
H7 H 0.4515 -0.0045 -0.0211 0.158 Uiso 1 1 calc R . .
C8 C 0.4386(2) -0.0410(3) 0.0740(3) 0.103(2) Uani 1 1 d . . .
H8 H 0.4270 -0.0724 0.0542 0.123 Uiso 1 1 calc R . .
C9 C 0.44285(19) -0.0325(3) 0.1512(2) 0.0803(16) Uani 1 1 d . A .
H9 H 0.4361 -0.0589 0.1823 0.096 Uiso 1 1 calc R . .
C10 C 0.56096(19) 0.0940(2) 0.3084(4) 0.102(2) Uani 1 1 d . A .
H10A H 0.5724 0.1088 0.2599 0.122 Uiso 1 1 calc R . .
H10B H 0.5889 0.0966 0.3356 0.122 Uiso 1 1 calc R . .
C11 C 0.52931(17) 0.00870(19) 0.3215(3) 0.0687(12) Uani 1 1 d . A .
H11 H 0.5605 0.0133 0.3322 0.082 Uiso 1 1 calc R . .
C12 C 0.48606(17) -0.03883(17) 0.3287(2) 0.0615(10) Uani 1 1 d . A .
C13 C 0.4848(2) -0.0805(2) 0.3511(3) 0.0773(14) Uani 1 1 d . . .
H13 H 0.5140 -0.0803 0.3620 0.093 Uiso 1 1 calc R . .
C14 C 0.4415(2) -0.1222(2) 0.3577(3) 0.0851(15) Uani 1 1 d . . .
H14 H 0.4403 -0.1516 0.3711 0.102 Uiso 1 1 calc R . .
C15 C 0.3990(2) -0.1211(2) 0.3446(3) 0.0858(15) Uani 1 1 d . . .
H15 H 0.3684 -0.1496 0.3503 0.103 Uiso 1 1 calc R . .
C16 C 0.40170(18) -0.07841(17) 0.3233(2) 0.0640(10) Uani 1 1 d . A .
H16 H 0.3727 -0.0779 0.3135 0.077 Uiso 1 1 calc R . .
C17 C 0.50577(18) 0.08800(19) 0.4100(4) 0.0835(15) Uani 1 1 d . A .
H17A H 0.5209 0.0712 0.4343 0.100 Uiso 1 1 calc R . .
H17B H 0.5005 0.1075 0.4468 0.100 Uiso 1 1 calc R . .
C18 C 0.41915(18) 0.04960(18) 0.3978(2) 0.0668(11) Uani 1 1 d . A .
H18 H 0.4164 0.0638 0.4416 0.080 Uiso 1 1 calc R . .
C19 C 0.37891(15) 0.02381(16) 0.3509(2) 0.0576(9) Uani 1 1 d . A .
C20 C 0.33250(16) 0.01603(17) 0.3647(2) 0.0594(10) Uani 1 1 d . . .
H20 H 0.3256 0.0267 0.4089 0.071 Uiso 1 1 calc R . .
C21 C 0.29681(16) -0.00742(17) 0.3130(2) 0.0631(11) Uani 1 1 d . . .
H21 H 0.2650 -0.0130 0.3211 0.076 Uiso 1 1 calc R . .
C22 C 0.30794(15) -0.02260(16) 0.2495(2) 0.0604(10) Uani 1 1 d . . .
H22 H 0.2837 -0.0396 0.2139 0.072 Uiso 1 1 calc R . .
C23 C 0.35507(14) -0.01281(16) 0.2379(2) 0.0557(9) Uani 1 1 d . A .
H23 H 0.3626 -0.0226 0.1935 0.067 Uiso 1 1 calc R . .
N1 N 0.48244(14) 0.08905(18) 0.2448(3) 0.0826(14) Uani 1 1 d . . .
N2 N 0.45565(14) 0.00979(19) 0.1810(2) 0.0751(12) Uani 1 1 d . . .
N3 N 0.52402(13) 0.04362(15) 0.3006(2) 0.0691(10) Uani 1 1 d . . .
N4 N 0.44449(13) -0.03746(13) 0.31605(18) 0.0584(8) Uani 1 1 d . . .
N5 N 0.46009(14) 0.05295(14) 0.3784(2) 0.0643(9) Uani 1 1 d . . .
N6 N 0.39020(12) 0.01002(12) 0.28735(17) 0.0532(7) Uani 1 1 d . . .
O1 O 0.6160(4) 0.1968(4) 0.3470(8) 0.119(3) Uani 0.50 1 d P A 1
H1 H 0.6221 0.1782 0.3247 0.179 Uiso 0.50 1 d PR A 1
O1A O 0.5659(7) 0.1984(7) 0.3867(12) 0.119(3) Uani 0.25 1 d P A 2
H1A3 H 0.5364 0.1841 0.3926 0.179 Uiso 0.25 1 d PR A 2
O1B O 0.6183(9) 0.1860(8) 0.3068(17) 0.119(3) Uani 0.25 1 d P A 3
H1B3 H 0.6459 0.1975 0.3225 0.179 Uiso 0.25 1 d PR A 3
O2 O 0.3261(3) 0.0849(3) 0.2020(4) 0.0822(10) Uani 0.50 1 d P B 1
O3 O 0.38577(12) 0.08091(12) 0.12914(17) 0.0687(8) Uani 0.50 1 d P B 1
O4 O 0.3998(5) 0.1107(4) 0.2511(8) 0.0822(10) Uani 0.50 1 d P B 1
O5 O 0.3908(6) 0.1557(7) 0.1553(10) 0.0822(10) Uani 0.25 1 d P B 1
O5A O 0.3744(6) 0.1479(8) 0.1503(11) 0.0822(10) Uani 0.25 1 d P B 1
Cl1 Cl 0.37638(11) 0.1093(2) 0.1832(4) 0.0510(7) Uani 0.50 1 d P B 1
O3A O 0.38577(12) 0.08091(12) 0.12914(17) 0.0687(8) Uani 0.50 1 d P C 2
Cl1A Cl 0.39257(11) 0.1165(2) 0.1803(4) 0.0510(7) Uani 0.50 1 d P C 2
O5B O 0.4400(3) 0.1598(3) 0.1705(4) 0.0822(10) Uani 0.50 1 d P C 2
O4A O 0.3906(5) 0.0978(4) 0.2512(8) 0.0822(10) Uani 0.50 1 d P C 2
O2A O 0.3534(3) 0.1280(3) 0.1740(4) 0.0822(10) Uani 0.50 1 d P C 2
O6 O 0.4766(2) -0.1165(3) 0.1851(6) 0.1106(9) Uani 0.75 1 d PD D 1
O7 O 0.5421(2) -0.0391(2) 0.1780(3) 0.1106(9) Uani 0.75 1 d PD D 1
O8 O 0.5328(4) -0.0977(3) 0.0894(3) 0.1106(9) Uani 0.75 1 d PD D 1
O9 O 0.5591(2) -0.0964(3) 0.2072(3) 0.1106(9) Uani 0.75 1 d PD D 1
Cl2 Cl 0.52659(8) -0.08907(6) 0.16369(10) 0.0657(5) Uani 0.75 1 d PD D 1
O6A O 0.4750(5) -0.1129(8) 0.1825(15) 0.1106(9) Uani 0.25 1 d PD E 2
Cl2A Cl 0.5204(3) -0.1089(2) 0.1618(4) 0.0657(5) Uani 0.25 1 d PD E 2
O7A O 0.5565(5) -0.0714(6) 0.2074(9) 0.1106(9) Uani 0.25 1 d PD E 2
O8A O 0.5324(10) -0.0854(9) 0.0924(8) 0.1106(9) Uani 0.25 1 d PD E 2
O9A O 0.5124(6) -0.1574(4) 0.1642(10) 0.1106(9) Uani 0.25 1 d PD E 2
O13 O 0.6478(4) 0.1265(4) 0.0454(7) 0.1271(13) Uani 0.50 1 d P F 1
O12 O 0.6506(4) 0.1582(4) 0.1653(7) 0.1271(13) Uani 0.50 1 d P F 1
Cl3 Cl 0.62553(16) 0.12256(16) 0.1103(2) 0.0723(8) Uani 0.50 1 d P F 1
O10 O 0.5803(4) 0.1134(4) 0.1006(7) 0.1271(13) Uani 0.50 1 d P F 1
O11 O 0.6288(4) 0.0868(5) 0.1526(8) 0.1271(13) Uani 0.50 1 d P F 1
O13A O 0.5833(4) 0.0706(4) 0.0825(7) 0.1271(13) Uani 0.50 1 d P G 2
O11A O 0.5966(4) 0.1379(4) 0.1498(7) 0.1271(13) Uani 0.50 1 d P G 2
O12A O 0.6615(4) 0.1229(4) 0.1129(7) 0.1271(13) Uani 0.50 1 d P G 2
O10A O 0.6057(4) 0.0697(5) 0.1862(7) 0.1271(13) Uani 0.50 1 d P G 2
Cl3A Cl 0.61502(16) 0.10527(16) 0.1329(2) 0.0723(8) Uani 0.50 1 d P G 2
Co1 Co 0.45830(2) 0.02681(2) 0.28419(3) 0.0601(2) Uani 1 1 d . A .

loop_
_atom_site_aniso_label
_atom_site_aniso_U_11
_atom_site_aniso_U_22
_atom_site_aniso_U_33
_atom_site_aniso_U_23
_atom_site_aniso_U_13
_atom_site_aniso_U_12
C1 0.077(4) 0.070(4) 0.068(8) 0.001(7) 0.004(7) 0.031(3)
C1A 0.077(4) 0.070(4) 0.068(8) 0.001(7) 0.004(7) 0.031(3)
C1B 0.077(4) 0.070(4) 0.068(8) 0.001(7) 0.004(7) 0.031(3)
C2 0.053(2) 0.076(3) 0.158(6) 0.027(3) -0.012(3) 0.037(2)
C3 0.060(3) 0.092(4) 0.143(6) 0.038(4) -0.009(3) 0.044(3)
C4 0.061(3) 0.133(5) 0.117(5) 0.064(4) 0.033(3) 0.064(3)
C5 0.064(3) 0.171(6) 0.073(3) 0.066(4) 0.029(2) 0.079(4)
C6 0.089(4) 0.307(12) 0.090(5) 0.118(7) 0.054(4) 0.137(7)
C7 0.113(5) 0.282(12) 0.061(4) 0.055(6) 0.033(4) 0.144(8)
C8 0.094(4) 0.201(7) 0.055(3) 0.007(4) 0.008(3) 0.104(5)
C9 0.076(3) 0.149(5) 0.047(2) 0.008(3) 0.008(2) 0.080(4)
C10 0.059(3) 0.113(4) 0.141(6) 0.051(4) 0.001(3) 0.049(3)
C11 0.069(3) 0.095(3) 0.066(3) 0.003(2) 0.002(2) 0.059(3)
C12 0.082(3) 0.083(3) 0.0408(19) -0.0054(18) -0.0026(18) 0.057(3)
C13 0.108(4) 0.091(4) 0.068(3) -0.007(2) -0.002(3) 0.077(3)
C14 0.113(4) 0.074(3) 0.090(4) 0.003(3) 0.012(3) 0.062(3)
C15 0.109(4) 0.077(3) 0.086(4) 0.001(3) 0.014(3) 0.057(3)
C16 0.077(3) 0.074(3) 0.049(2) -0.0006(19) 0.0060(19) 0.044(2)
C17 0.073(3) 0.075(3) 0.120(5) -0.007(3) -0.027(3) 0.050(3)
C18 0.082(3) 0.078(3) 0.055(2) 0.007(2) 0.000(2) 0.052(3)
C19 0.070(2) 0.073(2) 0.0439(19) 0.0143(17) 0.0055(17) 0.046(2)
C20 0.069(2) 0.077(3) 0.046(2) 0.0183(18) 0.0199(18) 0.048(2)
C21 0.060(2) 0.077(3) 0.062(2) 0.023(2) 0.0193(19) 0.041(2)
C22 0.058(2) 0.076(3) 0.054(2) 0.0111(19) 0.0033(17) 0.039(2)
C23 0.058(2) 0.073(2) 0.0434(19) 0.0068(17) 0.0062(16) 0.038(2)
N1 0.057(2) 0.102(3) 0.095(3) 0.054(3) 0.012(2) 0.044(2)
N2 0.065(2) 0.130(4) 0.054(2) 0.030(2) 0.0201(17) 0.067(2)
N3 0.0548(19) 0.084(3) 0.079(3) 0.021(2) 0.0049(17) 0.043(2)
N4 0.071(2) 0.079(2) 0.0443(17) 0.0015(15) 0.0038(14) 0.051(2)
N5 0.071(2) 0.070(2) 0.068(2) 0.0099(17) -0.0013(17) 0.0465(19)
N6 0.0597(18) 0.068(2) 0.0432(16) 0.0137(14) 0.0090(13) 0.0408(16)
O1 0.094(5) 0.085(5) 0.177(12) -0.027(6) -0.023(6) 0.044(4)
O1A 0.094(5) 0.085(5) 0.177(12) -0.027(6) -0.023(6) 0.044(4)
O1B 0.094(5) 0.085(5) 0.177(12) -0.027(6) -0.023(6) 0.044(4)
O2 0.097(3) 0.097(3) 0.0636(16) -0.0084(18) -0.0073(17) 0.056(3)
O3 0.088(2) 0.0715(18) 0.0583(17) -0.0118(14) -0.0137(15) 0.0487(17)
O4 0.097(3) 0.097(3) 0.0636(16) -0.0084(18) -0.0073(17) 0.056(3)
O5 0.097(3) 0.097(3) 0.0636(16) -0.0084(18) -0.0073(17) 0.056(3)
O5A 0.097(3) 0.097(3) 0.0636(16) -0.0084(18) -0.0073(17) 0.056(3)
Cl1 0.054(2) 0.0551(17) 0.0467(7) 0.0008(9) -0.0059(19) 0.030(2)
O3A 0.088(2) 0.0715(18) 0.0583(17) -0.0118(14) -0.0137(15) 0.0487(17)
Cl1A 0.054(2) 0.0551(17) 0.0467(7) 0.0008(9) -0.0059(19) 0.030(2)
O5B 0.097(3) 0.097(3) 0.0636(16) -0.0084(18) -0.0073(17) 0.056(3)
O4A 0.097(3) 0.097(3) 0.0636(16) -0.0084(18) -0.0073(17) 0.056(3)
O2A 0.097(3) 0.097(3) 0.0636(16) -0.0084(18) -0.0073(17) 0.056(3)
O6 0.1044(17) 0.128(3) 0.0864(16) 0.0047(16) 0.0102(13) 0.0486(17)
O7 0.1044(17) 0.128(3) 0.0864(16) 0.0047(16) 0.0102(13) 0.0486(17)
O8 0.1044(17) 0.128(3) 0.0864(16) 0.0047(16) 0.0102(13) 0.0486(17)
O9 0.1044(17) 0.128(3) 0.0864(16) 0.0047(16) 0.0102(13) 0.0486(17)
Cl2 0.0739(9) 0.0809(13) 0.0501(6) 0.0014(10) 0.0068(6) 0.0446(12)
O6A 0.1044(17) 0.128(3) 0.0864(16) 0.0047(16) 0.0102(13) 0.0486(17)
Cl2A 0.0739(9) 0.0809(13) 0.0501(6) 0.0014(10) 0.0068(6) 0.0446(12)
O7A 0.1044(17) 0.128(3) 0.0864(16) 0.0047(16) 0.0102(13) 0.0486(17)
O8A 0.1044(17) 0.128(3) 0.0864(16) 0.0047(16) 0.0102(13) 0.0486(17)
O9A 0.1044(17) 0.128(3) 0.0864(16) 0.0047(16) 0.0102(13) 0.0486(17)
O13 0.103(3) 0.137(3) 0.158(4) -0.007(3) 0.008(2) 0.072(3)
O12 0.103(3) 0.137(3) 0.158(4) -0.007(3) 0.008(2) 0.072(3)
Cl3 0.0759(19) 0.102(3) 0.057(2) -0.0147(13) 0.0015(12) 0.058(2)
O10 0.103(3) 0.137(3) 0.158(4) -0.007(3) 0.008(2) 0.072(3)
O11 0.103(3) 0.137(3) 0.158(4) -0.007(3) 0.008(2) 0.072(3)
O13A 0.103(3) 0.137(3) 0.158(4) -0.007(3) 0.008(2) 0.072(3)
O11A 0.103(3) 0.137(3) 0.158(4) -0.007(3) 0.008(2) 0.072(3)
O12A 0.103(3) 0.137(3) 0.158(4) -0.007(3) 0.008(2) 0.072(3)
O10A 0.103(3) 0.137(3) 0.158(4) -0.007(3) 0.008(2) 0.072(3)
Cl3A 0.0759(19) 0.102(3) 0.057(2) -0.0147(13) 0.0015(12) 0.058(2)
Co1 0.0562(4) 0.0821(4) 0.0546(4) 0.0195(3) 0.0091(2) 0.0441(3)

loop_
_atom_type_symbol
_atom_type_description
_atom_type_scat_dispersion_real
_atom_type_scat_dispersion_imag
_atom_type_scat_source
C C 0.0033 0.0016 'International Tables Vol C Tables 4.2.6.8 and 6.1.1.4'
H H 0.0000 0.0000 'International Tables Vol C Tables 4.2.6.8 and 6.1.1.4'
N N 0.0061 0.0033 'International Tables Vol C Tables 4.2.6.8 and 6.1.1.4'
O O 0.0106 0.0060 'International Tables Vol C Tables 4.2.6.8 and 6.1.1.4'
Cl Cl 0.1484 0.1585 'International Tables Vol C Tables 4.2.6.8 and 6.1.1.4'
Co Co 0.3494 0.9721 'International Tables Vol C Tables 4.2.6.8 and 6.1.1.4'

loop_
_geom_angle_atom_site_label_1
_geom_angle_atom_site_label_2
_geom_angle_atom_site_label_3
_geom_angle
O1 C1 C2 102.1(9)
O1 C1 H1A 111.3
C2 C1 H1A 111.3
O1 C1 H1B 111.3
C2 C1 H1B 111.3
H1A C1 H1B 109.2
C2 C1A O1A 108.7(14)
C2 C1A H1A1 110.0
O1A C1A H1A1 110.0
C2 C1A H1A2 110.0
O1A C1A H1A2 110.0
H1A1 C1A H1A2 108.3
C2 C1A H1 116.8
O1A C1A H1 122.3
H1A1 C1A H1 22.0
H1A2 C1A H1 86.5
C1A C2 C17 120.6(8)
C1A C2 C10 101.9(7)
C17 C2 C10 109.1(4)
C1A C2 C3 105.9(8)
C17 C2 C3 110.1(4)
C10 C2 C3 108.5(6)
C1A C2 C1 21.4(7)
C17 C2 C1 100.1(7)
C10 C2 C1 117.1(7)
C3 C2 C1 111.6(7)
N1 C3 C2 106.7(4)
N1 C3 H3A 110.4
C2 C3 H3A 110.4
N1 C3 H3B 110.4
C2 C3 H3B 110.4
H3A C3 H3B 108.6
N1 C4 C5 113.1(6)
N1 C4 H4 123.4
C5 C4 H4 123.4
N2 C5 C6 117.9(9)
N2 C5 C4 114.4(5)
C6 C5 C4 127.7(7)
C7 C6 C5 120.8(8)
C7 C6 H6 119.6
C5 C6 H6 119.6
C8 C7 C6 119.9(7)
C8 C7 H7 120.0
C6 C7 H7 120.0
C7 C8 C9 116.6(8)
C7 C8 H8 121.7
C9 C8 H8 121.7
N2 C9 C8 123.7(6)
N2 C9 H9 118.2
C8 C9 H9 118.2
N3 C10 C2 108.6(4)
N3 C10 H10A 110.0
C2 C10 H10A 110.0
N3 C10 H10B 110.0
C2 C10 H10B 110.0
H10A C10 H10B 108.3
N3 C11 C12 118.0(4)
N3 C11 H11 121.0
C12 C11 H11 121.0
N4 C12 C13 121.5(5)
N4 C12 C11 112.3(4)
C13 C12 C11 126.0(4)
C14 C13 C12 119.7(5)
C14 C13 H13 120.1
C12 C13 H13 120.1
C13 C14 C15 119.0(5)
C13 C14 H14 120.5
C15 C14 H14 120.5
C16 C15 C14 119.5(6)
C16 C15 H15 120.2
C14 C15 H15 120.2
N4 C16 C15 121.3(5)
N4 C16 H16 119.3
C15 C16 H16 119.3
N5 C17 C2 108.9(5)
N5 C17 H17A 109.9
C2 C17 H17A 109.9
N5 C17 H17B 109.9
C2 C17 H17B 109.9
H17A C17 H17B 108.3
N5 C18 C19 117.3(4)
N5 C18 H18 121.3
C19 C18 H18 121.3
N6 C19 C20 121.8(4)
N6 C19 C18 113.7(4)
C20 C19 C18 124.3(4)
C21 C20 C19 119.0(4)
C21 C20 H20 120.5
C19 C20 H20 120.5
C20 C21 C22 119.1(4)
C20 C21 H21 120.4
C22 C21 H21 120.4
C21 C22 C23 119.4(4)
C21 C22 H22 120.3
C23 C22 H22 120.3
N6 C23 C22 122.3(4)
N6 C23 H23 118.8
C22 C23 H23 118.8
C4 N1 C3 118.7(6)
C4 N1 Co1 120.6(5)
C3 N1 Co1 118.8(3)
C9 N2 C5 120.9(5)
C9 N2 Co1 129.3(3)
C5 N2 Co1 109.8(5)
C11 N3 C10 123.6(4)
C11 N3 Co1 114.3(3)
C10 N3 Co1 119.8(3)
C16 N4 C12 118.8(4)
C16 N4 Co1 129.4(3)
C12 N4 Co1 111.7(3)
C18 N5 C17 122.3(4)
C18 N5 Co1 113.7(3)
C17 N5 Co1 120.1(3)
C23 N6 C19 118.3(3)
C23 N6 Co1 129.7(3)
C19 N6 Co1 111.9(3)
C1 O1 H1 109.1
C1 O1 H1B3 141.8
H1 O1 H1B3 41.9
C1A O1A H1A3 109.1
H1 O1B H1B3 58.5
O5A Cl1 O5 19.0(10)
O5A Cl1 O2 92.9(9)
O5 Cl1 O2 110.3(9)
O5A Cl1 O4 126.7(9)
O5 Cl1 O4 113.1(9)
O2 Cl1 O4 103.3(7)
O5A Cl1 O3 111.1(10)
O5 Cl1 O3 109.9(9)
O2 Cl1 O3 110.2(5)
O4 Cl1 O3 110.0(7)
O4A Cl1A O5B 108.5(7)
O4A Cl1A O2A 108.0(8)
O5B Cl1A O2A 111.1(6)
O9 Cl2 O8 108.9(5)
O9 Cl2 O7 101.8(4)
O8 Cl2 O7 112.7(4)
O9 Cl2 O6 115.2(5)
O8 Cl2 O6 111.4(5)
O7 Cl2 O6 106.6(5)
O9A Cl2A O8A 116.6(13)
O9A Cl2A O6A 105.5(7)
O8A Cl2A O6A 106.0(8)
O9A Cl2A O7A 120.9(12)
O8A Cl2A O7A 101.0(15)
O6A Cl2A O7A 105.6(8)
O10 Cl3 O13 111.0(8)
O10 Cl3 O11 113.7(8)
O13 Cl3 O11 108.0(7)
O10 Cl3 O12 112.4(7)
O13 Cl3 O12 119.3(7)
O11 Cl3 O12 90.9(7)
O12A Cl3A O13A 110.8(7)
O12A Cl3A O10A 105.7(7)
O13A Cl3A O10A 92.6(7)
O12A Cl3A O11A 120.8(8)
O13A Cl3A O11A 108.2(7)
O10A Cl3A O11A 115.2(7)
N1 Co1 N3 87.24(16)
N1 Co1 N5 89.0(2)
N3 Co1 N5 86.86(17)
N1 Co1 N4 168.53(17)
N3 Co1 N4 83.54(16)
N5 Co1 N4 97.30(14)
N1 Co1 N6 96.47(15)
N3 Co1 N6 169.21(15)
N5 Co1 N6 83.09(15)
N4 Co1 N6 93.81(14)
N1 Co1 N2 81.8(2)
N3 Co1 N2 96.87(16)
N5 Co1 N2 169.84(17)
N4 Co1 N2 92.52(17)
N6 Co1 N2 93.70(14)

loop_
_geom_bond_atom_site_label_1
_geom_bond_atom_site_label_2
_geom_bond_distance
C1 O1 1.47(2)
C1 C2 1.666(17)
C1 H1A 0.9900
C1 H1B 0.9900
C1A C2 1.402(18)
C1A O1A 1.40(2)
C1A H1A1 0.9900
C1A H1A2 0.9900
C2 C17 1.528(9)
C2 C10 1.556(10)
C2 C3 1.561(7)
C3 N1 1.542(9)
C3 H3A 0.9900
C3 H3B 0.9900
C4 N1 1.213(7)
C4 C5 1.466(10)
C4 H4 0.9500
C5 N2 1.384(7)
C5 C6 1.422(11)
C6 C7 1.414(15)
C6 H6 0.9500
C7 C8 1.377(12)
C7 H7 0.9500
C8 C9 1.440(7)
C8 H8 0.9500
C9 N2 1.320(8)
C9 H9 0.9500
C10 N3 1.450(7)
C10 H10A 0.9900
C10 H10B 0.9900
C11 N3 1.268(6)
C11 C12 1.460(7)
C11 H11 0.9500
C12 N4 1.369(5)
C12 C13 1.374(7)
C13 C14 1.363(8)
C13 H13 0.9500
C14 C15 1.394(8)
C14 H14 0.9500
C15 C16 1.380(7)
C15 H15 0.9500
C16 N4 1.344(6)
C16 H16 0.9500
C17 N5 1.444(6)
C17 H17A 0.9900
C17 H17B 0.9900
C18 N5 1.307(6)
C18 C19 1.420(6)
C18 H18 0.9500
C19 N6 1.361(5)
C19 C20 1.397(6)
C20 C21 1.383(7)
C20 H20 0.9500
C21 C22 1.378(6)
C21 H21 0.9500
C22 C23 1.391(5)
C22 H22 0.9500
C23 N6 1.341(5)
C23 H23 0.9500
N1 Co1 1.881(4)
N2 Co1 1.967(5)
N3 Co1 1.911(3)
N4 Co1 1.960(4)
N5 Co1 1.914(4)
N6 Co1 1.962(3)
O1 H1 0.8200
O1 H1B3 1.0464
O1A H1A3 0.8200
O1B H1 0.4646
O1B H1B3 0.8200
O2 Cl1 1.433(9)
O3 Cl1 1.475(7)
O4 Cl1 1.445(16)
O5 Cl1 1.41(2)
O5A Cl1 1.40(2)
Cl1A O4A 1.421(16)
Cl1A O5B 1.464(9)
Cl1A O2A 1.473(9)
O6 Cl2 1.439(6)
O7 Cl2 1.439(6)
O8 Cl2 1.429(5)
O9 Cl2 1.421(5)
O6A Cl2A 1.440(7)
Cl2A O9A 1.436(7)
Cl2A O8A 1.434(8)
Cl2A O7A 1.444(7)
O13 Cl3 1.363(13)
O12 Cl3 1.432(13)
Cl3 O10 1.334(11)
Cl3 O11 1.429(15)
O13A Cl3A 1.410(13)
O11A Cl3A 1.464(11)
O12A Cl3A 1.348(12)
O10A Cl3A 1.415(14)

loop_
_geom_torsion_atom_site_label_1
_geom_torsion_atom_site_label_2
_geom_torsion_atom_site_label_3
_geom_torsion_atom_site_label_4
_geom_torsion
O1A C1A C2 C17 -75.4(15)
O1A C1A C2 C10 163.8(12)
O1A C1A C2 C3 50.4(14)
O1A C1A C2 C1 -58(3)
O1 C1 C2 C1A 2(3)
O1 C1 C2 C17 167.0(9)
O1 C1 C2 C10 49.3(12)
O1 C1 C2 C3 -76.6(11)
C1A C2 C3 N1 149.0(7)
C17 C2 C3 N1 -79.1(6)
C10 C2 C3 N1 40.3(6)
C1 C2 C3 N1 170.8(7)
N1 C4 C5 N2 -5.4(6)
N1 C4 C5 C6 177.2(4)
N2 C5 C6 C7 -1.7(8)
C4 C5 C6 C7 175.5(6)
C5 C6 C7 C8 2.3(10)
C6 C7 C8 C9 -3.4(9)
C7 C8 C9 N2 4.6(7)
C1A C2 C10 N3 167.7(8)
C17 C2 C10 N3 39.2(6)
C3 C2 C10 N3 -80.8(5)
C1 C2 C10 N3 151.8(7)
N3 C11 C12 N4 -4.4(6)
N3 C11 C12 C13 -179.5(4)
N4 C12 C13 C14 3.2(7)
C11 C12 C13 C14 177.8(5)
C12 C13 C14 C15 -2.8(8)
C13 C14 C15 C16 1.9(8)
C14 C15 C16 N4 -1.2(7)
C1A C2 C17 N5 163.8(9)
C10 C2 C17 N5 -78.9(5)
C3 C2 C17 N5 40.1(6)
C1 C2 C17 N5 157.6(7)
N5 C18 C19 N6 -6.3(6)
N5 C18 C19 C20 178.4(4)
N6 C19 C20 C21 1.6(6)
C18 C19 C20 C21 176.5(4)
C19 C20 C21 C22 0.3(6)
C20 C21 C22 C23 -1.8(6)
C21 C22 C23 N6 1.6(6)
C5 C4 N1 C3 166.2(4)
C5 C4 N1 Co1 1.8(6)
C2 C3 N1 C4 -128.3(5)
C2 C3 N1 Co1 36.4(6)
C8 C9 N2 C5 -4.2(7)
C8 C9 N2 Co1 174.5(3)
C6 C5 N2 C9 2.7(6)
C4 C5 N2 C9 -174.9(4)
C6 C5 N2 Co1 -176.3(3)
C4 C5 N2 Co1 6.1(4)
C12 C11 N3 C10 163.8(5)
C12 C11 N3 Co1 1.3(6)
C2 C10 N3 C11 -125.1(5)
C2 C10 N3 Co1 36.5(6)
C15 C16 N4 C12 1.5(6)
C15 C16 N4 Co1 178.0(3)
C13 C12 N4 C16 -2.4(6)
C11 C12 N4 C16 -177.8(4)
C13 C12 N4 Co1 -179.6(3)
C11 C12 N4 Co1 5.1(4)
C19 C18 N5 C17 163.3(4)
C19 C18 N5 Co1 5.6(5)
C2 C17 N5 C18 -120.2(5)
C2 C17 N5 Co1 36.2(5)
C22 C23 N6 C19 0.2(6)
C22 C23 N6 Co1 179.0(3)
C20 C19 N6 C23 -1.9(6)
C18 C19 N6 C23 -177.2(4)
C20 C19 N6 Co1 179.2(3)
C18 C19 N6 Co1 3.8(4)
C4 N1 Co1 N3 98.6(4)
C3 N1 Co1 N3 -65.7(4)
C4 N1 Co1 N5 -174.5(4)
C3 N1 Co1 N5 21.2(4)
C4 N1 Co1 N4 62.1(11)
C3 N1 Co1 N4 -102.2(10)
C4 N1 Co1 N6 -91.5(4)
C3 N1 Co1 N6 104.1(3)
C4 N1 Co1 N2 1.3(4)
C3 N1 Co1 N2 -163.0(4)
C11 N3 Co1 N1 -171.9(4)
C10 N3 Co1 N1 24.9(4)
C11 N3 Co1 N5 99.0(4)
C10 N3 Co1 N5 -64.2(4)
C11 N3 Co1 N4 1.3(4)
C10 N3 Co1 N4 -161.9(4)
C11 N3 Co1 N6 77.6(10)
C10 N3 Co1 N6 -85.6(9)
C11 N3 Co1 N2 -90.5(4)
C10 N3 Co1 N2 106.3(4)
C18 N5 Co1 N1 94.0(3)
C17 N5 Co1 N1 -64.3(3)
C18 N5 Co1 N3 -178.7(3)
C17 N5 Co1 N3 23.0(3)
C18 N5 Co1 N4 -95.6(3)
C17 N5 Co1 N4 106.1(3)
C18 N5 Co1 N6 -2.6(3)
C17 N5 Co1 N6 -160.9(3)
C18 N5 Co1 N2 69.4(10)
C17 N5 Co1 N2 -88.8(10)
C16 N4 Co1 N1 -143.7(9)
C12 N4 Co1 N1 33.1(11)
C16 N4 Co1 N3 179.6(4)
C12 N4 Co1 N3 -3.6(3)
C16 N4 Co1 N5 93.6(4)
C12 N4 Co1 N5 -89.6(3)
C16 N4 Co1 N6 10.1(4)
C12 N4 Co1 N6 -173.1(3)
C16 N4 Co1 N2 -83.8(4)
C12 N4 Co1 N2 93.0(3)
C23 N6 Co1 N1 92.2(4)
C19 N6 Co1 N1 -88.9(3)
C23 N6 Co1 N3 -158.1(8)
C19 N6 Co1 N3 20.7(10)
C23 N6 Co1 N5 -179.6(4)
C19 N6 Co1 N5 -0.8(3)
C23 N6 Co1 N4 -82.7(3)
C19 N6 Co1 N4 96.1(3)
C23 N6 Co1 N2 10.1(4)
C19 N6 Co1 N2 -171.1(3)
C9 N2 Co1 N1 177.1(4)
C5 N2 Co1 N1 -4.1(3)
C9 N2 Co1 N3 90.9(4)
C5 N2 Co1 N3 -90.3(3)
C9 N2 Co1 N5 -158.1(8)
C5 N2 Co1 N5 20.8(11)
C9 N2 Co1 N4 7.1(4)
C5 N2 Co1 N4 -174.1(3)
C9 N2 Co1 N6 -86.9(4)
C5 N2 Co1 N6 91.9(3)

loop_
_platon_squeeze_void_nr
_platon_squeeze_void_average_x
_platon_squeeze_void_average_y
_platon_squeeze_void_average_z
_platon_squeeze_void_volume
_platon_squeeze_void_count_electrons
1 0.000 0.000 -0.005 1128.7 602.5
2 0.333 0.667 0.123 1124.9 601.9
3 0.667 0.333 0.790 1124.9 601.7
